data_7706002
loop_
_publ_author_name
'Rajn\'ak, Cyril'
'Mi\<cov\'a, Romana'
'Monco\<l, J\'an'
'Dlh\'a\<n, \<Lubor'
'Kr\"uger, Christoph'
'Renz, Franz'
'Bo\<ca, Roman'

_publ_section_title
;
 Spin-crossover in an iron(III) complex showing a broad thermal
 hysteresis.
;
_journal_issue 2
_journal_name_full 'Dalton transactions (Cambridge, England : 2003)'
_journal_page_first 472
_journal_page_last 475
_journal_paper_doi 10.1039/d0dt03610b
_journal_volume 50
_journal_year 2021
_chemical_formula_moiety 'C19 H17 Cl5 Fe N3 O2'
_chemical_formula_sum 'C19 H17 Cl5 Fe N3 O2'
_chemical_formula_weight 552.45
_space_group_crystal_system monoclinic
_space_group_IT_number 14
_space_group_name_Hall '-P 2ybc'
_space_group_name_H-M_alt 'P 1 21/c 1'
_atom_sites_solution_hydrogens geom
_atom_sites_solution_primary dual
_audit_creation_date 2020-10-04
_audit_creation_method
;
Olex2 1.3
(compiled 2020.07.31 svn.rc2a77460 for OlexSys, GUI svn.r6145)
;
_audit_update_record
;
2020-10-07 deposited with the CCDC.	2020-11-30 downloaded from the CCDC.
;
_cell_angle_alpha 90
_cell_angle_beta 94.432(2)
_cell_angle_gamma 90
_cell_formula_units_Z 4
_cell_length_a 9.3482(3)
_cell_length_b 9.4215(2)
_cell_length_c 25.8019(8)
_cell_measurement_reflns_used 18316
_cell_measurement_temperature 293
_cell_measurement_theta_max 71.76
_cell_measurement_theta_min 3.44
_cell_volume 2265.68(11)
_computing_cell_refinement
;
X-Area Recipe 1.33.0.0 (STOE, 2015)
;
_computing_data_collection
;
X-Area Pilatus3_SV 1.31.150.0 (STOE, 2018)
;
_computing_data_reduction
;
X-Area Integrate 1.73.1.0 (STOE, 2018)
X-Area LANA 1.73.2.0 (STOE, 2018)
;
_computing_molecular_graphics 'Olex2 1.3 (Dolomanov et al., 2009)'
_computing_publication_material
;
STOE & Cie GmbH, X-Area, software package for collecting single-crystal or
multi-domain crystal data on STOE area-detector diffractometers, for image 
processing, for the correction and scaling of reflection intensities and 
for outlier rejection, version 1.84, Darmstadt 2018
;
_computing_structure_refinement 'SHELXL 2018/3 (Sheldrick, 2015)'
_computing_structure_solution 'SHELXT  (Sheldrick, 2015)'
_diffrn_ambient_temperature 293
_diffrn_detector 'Pilatus3R 300K'
_diffrn_detector_area_resol_mean 5.81
_diffrn_detector_type 'DECTRIS PILATUS3R 300K'
_diffrn_measured_fraction_theta_full 0.996
_diffrn_measured_fraction_theta_max 0.980
_diffrn_measurement_device 'Eulerian 4-circle diffractometer'
_diffrn_measurement_device_type 'Stoe Stadivari with Xenocs Genix3D Cu HF'
_diffrn_measurement_method '\w scans'
_diffrn_radiation_collimation '0.6 mm diameter'
_diffrn_radiation_monochromator 'Graded multilayer mirror'
_diffrn_radiation_polarisn_norm 270
_diffrn_radiation_type 'Cu K\a'
_diffrn_radiation_wavelength 1.54186
_diffrn_reflns_av_R_equivalents 0.0447
_diffrn_reflns_av_unetI/netI 0.0353
_diffrn_reflns_Laue_measured_fraction_full 0.996
_diffrn_reflns_Laue_measured_fraction_max 0.980
_diffrn_reflns_limit_h_max 7
_diffrn_reflns_limit_h_min -11
_diffrn_reflns_limit_k_max 10
_diffrn_reflns_limit_k_min -11
_diffrn_reflns_limit_l_max 28
_diffrn_reflns_limit_l_min -31
_diffrn_reflns_number 24267
_diffrn_reflns_point_group_measured_fraction_full 0.996
_diffrn_reflns_point_group_measured_fraction_max 0.980
_diffrn_reflns_theta_full 67.686
_diffrn_reflns_theta_max 72.022
_diffrn_reflns_theta_min 3.436
_diffrn_source 'Genix3D Cu HF'
_diffrn_source_current 0.600
_diffrn_source_power 0.030
_diffrn_source_voltage 50
_exptl_absorpt_coefficient_mu 10.954
_exptl_absorpt_correction_T_max 0.0746
_exptl_absorpt_correction_T_min 0.0206
_exptl_absorpt_correction_type multi-scan
_exptl_absorpt_process_details
;
STOE LANA, J. Koziskova, F. Hahn, J. Richter, J. Kozisek, 
Acta Chimica Slovaca, vol. 9, no. 2, 2016, pp. 136 - 140.
;
_exptl_crystal_colour black
_exptl_crystal_density_diffrn 1.620
_exptl_crystal_description block
_exptl_crystal_F_000 1116
_exptl_crystal_preparation 'Magnetic properties'
_exptl_crystal_size_max 0.180
_exptl_crystal_size_mid 0.14
_exptl_crystal_size_min 0.12
_refine_diff_density_max 0.334
_refine_diff_density_min -0.328
_refine_diff_density_rms 0.060
_refine_ls_extinction_method none
_refine_ls_goodness_of_fit_ref 1.037
_refine_ls_hydrogen_treatment constr
_refine_ls_matrix_type full
_refine_ls_number_parameters 271
_refine_ls_number_reflns 4377
_refine_ls_number_restraints 0
_refine_ls_restrained_S_all 1.037
_refine_ls_R_factor_all 0.0661
_refine_ls_R_factor_gt 0.0414
_refine_ls_shift/su_max 0.001
_refine_ls_shift/su_mean 0.000
_refine_ls_structure_factor_coef Fsqd
_refine_ls_weighting_details 'w=1/[\s^2^(Fo^2^)+(0.0518P)^2^+0.9283P] where P=(Fo^2^+2Fc^2^)/3'
_refine_ls_weighting_scheme calc
_refine_ls_wR_factor_gt 0.0942
_refine_ls_wR_factor_ref 0.1053
_reflns_Friedel_coverage 0.000
_reflns_number_gt 3197
_reflns_number_total 4377
_reflns_threshold_expression 'I > 2\s(I)'
_cod_data_source_file d0dt03610b2.cif
_cod_data_source_block 1a
_cod_depositor_comments 'Adding full bibliography for 7706002--7706004.cif.'
_cod_database_code 7706002
_shelx_shelxl_version_number 2018/3
_shelx_space_group_comment
;
The symmetry employed for this shelxl refinement is uniquely defined
by the following loop, which should always be used as a source of
symmetry information in preference to the above space-group names.
They are only intended as comments.
;
_shelx_estimated_absorpt_t_max 0.353
_shelx_estimated_absorpt_t_min 0.243
_olex2_refinement_description
;
1. Fixed Uiso
 At 1.2 times of:
  All C(H) groups, All C(H,H) groups, All N(H) groups
2.a Ternary CH refined with riding coordinates:
 N2(H2)
2.b Secondary CH2 refined with riding coordinates:
 C8(H8A,H8B), C9(H9A,H9B), C10(H10A,H10B), C11(H11A,H11B), C12(H12A,H12B)
2.c Aromatic/amide H refined with riding coordinates:
 C3(H3), C5(H5), C7(H7), C13(H13), C15(H15), C17(H17)
;
_olex2_submission_special_instructions 'No special instructions were received'

loop_
_space_group_symop_operation_xyz
'x, y, z'
'-x, y+1/2, -z+1/2'
'-x, -y, -z'
'x, -y-1/2, z-1/2'

loop_
_atom_site_label
_atom_site_type_symbol
_atom_site_fract_x
_atom_site_fract_y
_atom_site_fract_z
_atom_site_U_iso_or_equiv
_atom_site_adp_type
_atom_site_occupancy
_atom_site_site_symmetry_order
_atom_site_calc_flag
_atom_site_refinement_flags_posn
_atom_site_refinement_flags_adp
_atom_site_refinement_flags_occupancy
_atom_site_disorder_assembly
_atom_site_disorder_group
Fe1 Fe 0.57871(5) 0.70410(5) 0.38262(2) 0.03632(14) Uani 1 1 d . . . . .
Cl1 Cl 0.67790(10) 0.51094(10) 0.34100(4) 0.0563(2) Uani 1 1 d . . . . .
Cl2 Cl 0.15502(10) 0.43126(10) 0.38637(3) 0.0546(2) Uani 1 1 d . . . . .
Cl3 Cl -0.07059(10) 0.64727(12) 0.20598(4) 0.0623(3) Uani 1 1 d . . . . .
Cl4 Cl 0.25845(12) 1.05954(11) 0.41379(4) 0.0721(3) Uani 1 1 d . . . . .
Cl5 Cl 0.14437(12) 0.81337(11) 0.59298(5) 0.0735(3) Uani 1 1 d . . . . .
O1 O 0.3899(2) 0.6259(2) 0.37351(8) 0.0448(6) Uani 1 1 d . . . . .
O2 O 0.5079(2) 0.8706(2) 0.41949(8) 0.0416(5) Uani 1 1 d . . . . .
N1 N 0.5359(3) 0.8214(3) 0.31419(11) 0.0453(7) Uani 1 1 d . . . . .
N2 N 0.7810(3) 0.8191(3) 0.37989(11) 0.0452(7) Uani 1 1 d . . . . .
H2 H 0.771315 0.906023 0.400206 0.054 Uiso 1 1 calc R U . . .
N3 N 0.6571(3) 0.6439(3) 0.45808(10) 0.0374(6) Uani 1 1 d . . . . .
C1 C 0.2928(3) 0.6309(3) 0.33419(12) 0.0365(7) Uani 1 1 d . . . . .
C2 C 0.1700(3) 0.5447(3) 0.33443(12) 0.0362(7) Uani 1 1 d . . . . .
C3 C 0.0604(3) 0.5488(4) 0.29565(12) 0.0415(8) Uani 1 1 d . . . . .
H3 H -0.019428 0.490473 0.297246 0.050 Uiso 1 1 calc R U . . .
C4 C 0.0704(3) 0.6407(4) 0.25426(13) 0.0417(8) Uani 1 1 d . . . . .
C5 C 0.1882(4) 0.7247(4) 0.25108(13) 0.0434(8) Uani 1 1 d . . . . .
H5 H 0.194130 0.784540 0.222660 0.052 Uiso 1 1 calc R U . . .
C6 C 0.3011(3) 0.7215(3) 0.29062(12) 0.0388(7) Uani 1 1 d . . . . .
C7 C 0.4220(4) 0.8144(4) 0.28391(14) 0.0472(8) Uani 1 1 d . . . . .
H7 H 0.415813 0.873869 0.255050 0.057 Uiso 1 1 calc R U . . .
C8 C 0.6480(4) 0.9253(4) 0.30472(16) 0.0614(11) Uani 1 1 d . . . . .
H8A H 0.629821 1.013968 0.322169 0.074 Uiso 1 1 calc R U . . .
H8B H 0.648858 0.943881 0.267769 0.074 Uiso 1 1 calc R U . . .
C9 C 0.7906(4) 0.8645(5) 0.32550(15) 0.0603(10) Uani 1 1 d . . . . .
H9A H 0.815173 0.784069 0.304492 0.072 Uiso 1 1 calc R U . . .
H9B H 0.865061 0.935701 0.323827 0.072 Uiso 1 1 calc R U . . .
C10 C 0.9153(4) 0.7497(4) 0.40114(16) 0.0567(10) Uani 1 1 d . . . . .
H10A H 0.994040 0.816093 0.399238 0.068 Uiso 1 1 calc R U . . .
H10B H 0.934410 0.668911 0.379400 0.068 Uiso 1 1 calc R U . . .
C11 C 0.9120(4) 0.6993(4) 0.45687(15) 0.0509(9) Uani 1 1 d . . . . .
H11A H 0.892165 0.780252 0.478400 0.061 Uiso 1 1 calc R U . . .
H11B H 1.006691 0.664309 0.468532 0.061 Uiso 1 1 calc R U . . .
C12 C 0.8024(3) 0.5832(3) 0.46584(13) 0.0425(8) Uani 1 1 d . . . . .
H12A H 0.812652 0.505672 0.441641 0.051 Uiso 1 1 calc R U . . .
H12B H 0.818487 0.546212 0.500893 0.051 Uiso 1 1 calc R U . . .
C13 C 0.5884(3) 0.6675(3) 0.49829(12) 0.0376(7) Uani 1 1 d . . . . .
H13 H 0.623703 0.627173 0.529600 0.045 Uiso 1 1 calc R U . . .
C14 C 0.4592(3) 0.7530(3) 0.49832(12) 0.0361(7) Uani 1 1 d . . . . .
C15 C 0.3756(4) 0.7436(4) 0.54055(14) 0.0445(8) Uani 1 1 d . . . . .
H15 H 0.401265 0.681789 0.567800 0.053 Uiso 1 1 calc R U . . .
C16 C 0.2546(4) 0.8264(4) 0.54165(15) 0.0488(9) Uani 1 1 d . . . . .
C17 C 0.2187(4) 0.9223(4) 0.50250(16) 0.0506(9) Uani 1 1 d . . . . .
H17 H 0.136199 0.977015 0.503547 0.061 Uiso 1 1 calc R U . . .
C18 C 0.3033(4) 0.9373(3) 0.46235(14) 0.0455(8) Uani 1 1 d . . . . .
C19 C 0.4277(3) 0.8532(3) 0.45767(13) 0.0373(7) Uani 1 1 d . . . . .

loop_
_atom_site_aniso_label
_atom_site_aniso_U_11
_atom_site_aniso_U_22
_atom_site_aniso_U_33
_atom_site_aniso_U_23
_atom_site_aniso_U_13
_atom_site_aniso_U_12
Fe1 0.0379(3) 0.0375(3) 0.0331(3) 0.0014(2) 0.0003(2) -0.0049(2)
Cl1 0.0685(6) 0.0508(5) 0.0498(5) -0.0152(4) 0.0068(4) -0.0020(4)
Cl2 0.0558(5) 0.0604(5) 0.0463(5) 0.0163(4) -0.0040(4) -0.0166(4)
Cl3 0.0503(5) 0.0844(7) 0.0493(5) 0.0015(5) -0.0156(4) 0.0090(5)
Cl4 0.0730(7) 0.0595(6) 0.0809(7) 0.0161(5) -0.0115(5) 0.0237(5)
Cl5 0.0691(7) 0.0666(6) 0.0903(8) -0.0107(6) 0.0428(6) -0.0017(5)
O1 0.0431(13) 0.0525(14) 0.0372(13) 0.0120(11) -0.0078(10) -0.0120(11)
O2 0.0487(13) 0.0363(12) 0.0397(13) 0.0059(10) 0.0029(10) 0.0057(10)
N1 0.0479(16) 0.0485(16) 0.0390(16) 0.0091(13) 0.0006(13) -0.0112(13)
N2 0.0418(16) 0.0442(16) 0.0497(18) -0.0040(13) 0.0051(13) -0.0066(12)
N3 0.0361(14) 0.0368(14) 0.0384(15) -0.0011(12) -0.0028(12) 0.0053(11)
C1 0.0358(16) 0.0404(17) 0.0329(17) -0.0008(14) -0.0001(13) 0.0024(13)
C2 0.0382(17) 0.0396(17) 0.0304(16) 0.0022(14) 0.0007(13) 0.0002(13)
C3 0.0360(17) 0.0478(19) 0.0402(19) -0.0050(16) 0.0009(14) -0.0027(14)
C4 0.0396(18) 0.0495(19) 0.0348(18) -0.0016(15) -0.0057(14) 0.0092(15)
C5 0.051(2) 0.0440(18) 0.0345(18) 0.0045(15) -0.0001(15) 0.0073(16)
C6 0.0420(18) 0.0405(18) 0.0333(18) 0.0028(14) -0.0010(14) 0.0020(14)
C7 0.056(2) 0.047(2) 0.0385(19) 0.0108(16) 0.0026(16) -0.0039(16)
C8 0.068(3) 0.062(2) 0.054(2) 0.0181(19) 0.000(2) -0.027(2)
C9 0.055(2) 0.069(3) 0.057(2) 0.011(2) 0.0109(19) -0.023(2)
C10 0.0372(19) 0.057(2) 0.076(3) -0.002(2) 0.0070(18) -0.0019(17)
C11 0.0380(18) 0.051(2) 0.063(2) -0.0082(18) -0.0066(16) 0.0044(16)
C12 0.0399(18) 0.0427(18) 0.0439(19) -0.0024(15) -0.0044(14) 0.0094(14)
C13 0.0404(17) 0.0384(17) 0.0332(18) 0.0023(14) -0.0024(14) 0.0056(13)
C14 0.0348(16) 0.0366(16) 0.0366(18) -0.0040(14) 0.0015(14) 0.0025(13)
C15 0.0476(19) 0.0381(17) 0.048(2) -0.0027(15) 0.0047(16) 0.0004(15)
C16 0.0432(19) 0.044(2) 0.061(2) -0.0120(18) 0.0167(17) -0.0054(15)
C17 0.0344(18) 0.0403(19) 0.077(3) -0.0135(19) 0.0027(18) 0.0018(15)
C18 0.0421(19) 0.0354(17) 0.057(2) -0.0041(16) -0.0076(16) 0.0040(14)
C19 0.0363(17) 0.0334(16) 0.0415(19) -0.0061(14) -0.0024(14) -0.0024(13)

loop_
_atom_type_symbol
_atom_type_description
_atom_type_scat_dispersion_real
_atom_type_scat_dispersion_imag
_atom_type_scat_source
C C 0.0181 0.0091 'International Tables Vol C Tables 4.2.6.8 and 6.1.1.4'
H H 0.0000 0.0000 'International Tables Vol C Tables 4.2.6.8 and 6.1.1.4'
Cl Cl 0.3639 0.7018 'International Tables Vol C Tables 4.2.6.8 and 6.1.1.4'
Fe Fe -1.1336 3.1974 'International Tables Vol C Tables 4.2.6.8 and 6.1.1.4'
N N 0.0311 0.0180 'International Tables Vol C Tables 4.2.6.8 and 6.1.1.4'
O O 0.0492 0.0322 'International Tables Vol C Tables 4.2.6.8 and 6.1.1.4'

loop_
_geom_angle_atom_site_label_1
_geom_angle_atom_site_label_2
_geom_angle_atom_site_label_3
_geom_angle
_geom_angle_site_symmetry_1
_geom_angle_site_symmetry_3
_geom_angle_publ_flag
O1 Fe1 Cl1 92.23(8) . . ?
O1 Fe1 O2 91.40(10) . . ?
O1 Fe1 N1 89.15(10) . . ?
O1 Fe1 N2 168.76(10) . . ?
O1 Fe1 N3 105.20(10) . . ?
O2 Fe1 Cl1 176.24(7) . . ?
O2 Fe1 N1 86.42(10) . . ?
O2 Fe1 N2 86.83(10) . . ?
O2 Fe1 N3 82.76(9) . . ?
N1 Fe1 Cl1 94.60(9) . . ?
N1 Fe1 N2 79.67(11) . . ?
N1 Fe1 N3 162.17(11) . . ?
N2 Fe1 Cl1 89.79(8) . . ?
N3 Fe1 Cl1 95.34(7) . . ?
N3 Fe1 N2 85.60(10) . . ?
C1 O1 Fe1 131.3(2) . . ?
C19 O2 Fe1 120.1(2) . . ?
C7 N1 Fe1 125.9(2) . . ?
C7 N1 C8 120.4(3) . . ?
C8 N1 Fe1 113.5(2) . . ?
Fe1 N2 H2 106.3 . . ?
C9 N2 Fe1 106.9(2) . . ?
C9 N2 H2 106.3 . . ?
C9 N2 C10 111.6(3) . . ?
C10 N2 Fe1 118.6(2) . . ?
C10 N2 H2 106.3 . . ?
C12 N3 Fe1 118.8(2) . . ?
C13 N3 Fe1 122.8(2) . . ?
C13 N3 C12 118.2(3) . . ?
O1 C1 C2 119.5(3) . . ?
O1 C1 C6 124.0(3) . . ?
C2 C1 C6 116.5(3) . . ?
C1 C2 Cl2 118.4(2) . . ?
C3 C2 Cl2 118.7(2) . . ?
C3 C2 C1 122.8(3) . . ?
C2 C3 H3 120.4 . . ?
C2 C3 C4 119.2(3) . . ?
C4 C3 H3 120.4 . . ?
C3 C4 Cl3 118.8(3) . . ?
C5 C4 Cl3 120.4(3) . . ?
C5 C4 C3 120.8(3) . . ?
C4 C5 H5 119.8 . . ?
C4 C5 C6 120.4(3) . . ?
C6 C5 H5 119.8 . . ?
C1 C6 C7 123.3(3) . . ?
C5 C6 C1 120.2(3) . . ?
C5 C6 C7 116.5(3) . . ?
N1 C7 C6 125.5(3) . . ?
N1 C7 H7 117.3 . . ?
C6 C7 H7 117.3 . . ?
N1 C8 H8A 110.1 . . ?
N1 C8 H8B 110.1 . . ?
N1 C8 C9 108.0(3) . . ?
H8A C8 H8B 108.4 . . ?
C9 C8 H8A 110.1 . . ?
C9 C8 H8B 110.1 . . ?
N2 C9 C8 109.3(3) . . ?
N2 C9 H9A 109.8 . . ?
N2 C9 H9B 109.8 . . ?
C8 C9 H9A 109.8 . . ?
C8 C9 H9B 109.8 . . ?
H9A C9 H9B 108.3 . . ?
N2 C10 H10A 108.7 . . ?
N2 C10 H10B 108.7 . . ?
N2 C10 C11 114.2(3) . . ?
H10A C10 H10B 107.6 . . ?
C11 C10 H10A 108.7 . . ?
C11 C10 H10B 108.7 . . ?
C10 C11 H11A 108.4 . . ?
C10 C11 H11B 108.4 . . ?
C10 C11 C12 115.5(3) . . ?
H11A C11 H11B 107.5 . . ?
C12 C11 H11A 108.4 . . ?
C12 C11 H11B 108.4 . . ?
N3 C12 C11 108.9(3) . . ?
N3 C12 H12A 109.9 . . ?
N3 C12 H12B 109.9 . . ?
C11 C12 H12A 109.9 . . ?
C11 C12 H12B 109.9 . . ?
H12A C12 H12B 108.3 . . ?
N3 C13 H13 117.8 . . ?
N3 C13 C14 124.5(3) . . ?
C14 C13 H13 117.8 . . ?
C15 C14 C13 118.8(3) . . ?
C15 C14 C19 121.5(3) . . ?
C19 C14 C13 119.4(3) . . ?
C14 C15 H15 120.3 . . ?
C16 C15 C14 119.5(3) . . ?
C16 C15 H15 120.3 . . ?
C15 C16 Cl5 120.7(3) . . ?
C15 C16 C17 120.7(3) . . ?
C17 C16 Cl5 118.6(3) . . ?
C16 C17 H17 119.8 . . ?
C18 C17 C16 120.3(3) . . ?
C18 C17 H17 119.8 . . ?
C17 C18 Cl4 119.9(3) . . ?
C17 C18 C19 122.4(3) . . ?
C19 C18 Cl4 117.7(3) . . ?
O2 C19 C14 123.1(3) . . ?
O2 C19 C18 121.4(3) . . ?
C18 C19 C14 115.5(3) . . ?

loop_
_geom_bond_atom_site_label_1
_geom_bond_atom_site_label_2
_geom_bond_distance
_geom_bond_site_symmetry_2
_geom_bond_publ_flag
Fe1 Cl1 2.3407(10) . ?
Fe1 O1 1.911(2) . ?
Fe1 O2 1.975(2) . ?
Fe1 N1 2.095(3) . ?
Fe1 N2 2.185(3) . ?
Fe1 N3 2.104(3) . ?
Cl2 C2 1.728(3) . ?
Cl3 C4 1.743(3) . ?
Cl4 C18 1.730(4) . ?
Cl5 C16 1.744(4) . ?
O1 C1 1.309(4) . ?
O2 C19 1.293(4) . ?
N1 C7 1.272(4) . ?
N1 C8 1.468(4) . ?
N2 H2 0.9800 . ?
N2 C9 1.476(5) . ?
N2 C10 1.483(4) . ?
N3 C12 1.474(4) . ?
N3 C13 1.281(4) . ?
C1 C2 1.406(4) . ?
C1 C6 1.418(4) . ?
C2 C3 1.377(4) . ?
C3 H3 0.9300 . ?
C3 C4 1.384(5) . ?
C4 C5 1.364(5) . ?
C5 H5 0.9300 . ?
C5 C6 1.410(4) . ?
C6 C7 1.451(5) . ?
C7 H7 0.9300 . ?
C8 H8A 0.9700 . ?
C8 H8B 0.9700 . ?
C8 C9 1.510(5) . ?
C9 H9A 0.9700 . ?
C9 H9B 0.9700 . ?
C10 H10A 0.9700 . ?
C10 H10B 0.9700 . ?
C10 C11 1.517(5) . ?
C11 H11A 0.9700 . ?
C11 H11B 0.9700 . ?
C11 C12 1.529(5) . ?
C12 H12A 0.9700 . ?
C12 H12B 0.9700 . ?
C13 H13 0.9300 . ?
C13 C14 1.452(4) . ?
C14 C15 1.392(4) . ?
C14 C19 1.425(5) . ?
C15 H15 0.9300 . ?
C15 C16 1.376(5) . ?
C16 C17 1.377(5) . ?
C17 H17 0.9300 . ?
C17 C18 1.358(5) . ?
C18 C19 1.420(4) . ?

loop_
_geom_torsion_atom_site_label_1
_geom_torsion_atom_site_label_2
_geom_torsion_atom_site_label_3
_geom_torsion_atom_site_label_4
_geom_torsion
_geom_torsion_site_symmetry_1
_geom_torsion_site_symmetry_2
_geom_torsion_site_symmetry_3
_geom_torsion_site_symmetry_4
_geom_torsion_publ_flag
Fe1 O1 C1 C2 169.8(2) . . . . ?
Fe1 O1 C1 C6 -11.6(5) . . . . ?
Fe1 O2 C19 C14 46.0(4) . . . . ?
Fe1 O2 C19 C18 -135.9(3) . . . . ?
Fe1 N1 C7 C6 -1.2(5) . . . . ?
Fe1 N1 C8 C9 33.3(4) . . . . ?
Fe1 N2 C9 C8 45.0(3) . . . . ?
Fe1 N2 C10 C11 -54.6(4) . . . . ?
Fe1 N3 C12 C11 68.9(3) . . . . ?
Fe1 N3 C13 C14 -8.1(4) . . . . ?
Cl2 C2 C3 C4 179.1(2) . . . . ?
Cl3 C4 C5 C6 178.8(3) . . . . ?
Cl4 C18 C19 O2 2.4(4) . . . . ?
Cl4 C18 C19 C14 -179.3(2) . . . . ?
Cl5 C16 C17 C18 178.8(3) . . . . ?
O1 C1 C2 Cl2 -1.7(4) . . . . ?
O1 C1 C2 C3 177.0(3) . . . . ?
O1 C1 C6 C5 -177.0(3) . . . . ?
O1 C1 C6 C7 2.8(5) . . . . ?
N1 C8 C9 N2 -52.2(4) . . . . ?
N2 C10 C11 C12 63.8(4) . . . . ?
N3 C13 C14 C15 164.7(3) . . . . ?
N3 C13 C14 C19 -20.8(5) . . . . ?
C1 C2 C3 C4 0.4(5) . . . . ?
C1 C6 C7 N1 3.4(6) . . . . ?
C2 C1 C6 C5 1.7(5) . . . . ?
C2 C1 C6 C7 -178.5(3) . . . . ?
C2 C3 C4 Cl3 -178.9(2) . . . . ?
C2 C3 C4 C5 1.2(5) . . . . ?
C3 C4 C5 C6 -1.3(5) . . . . ?
C4 C5 C6 C1 -0.2(5) . . . . ?
C4 C5 C6 C7 180.0(3) . . . . ?
C5 C6 C7 N1 -176.7(3) . . . . ?
C6 C1 C2 Cl2 179.5(2) . . . . ?
C6 C1 C2 C3 -1.8(5) . . . . ?
C7 N1 C8 C9 -150.7(3) . . . . ?
C8 N1 C7 C6 -176.8(3) . . . . ?
C9 N2 C10 C11 -179.5(3) . . . . ?
C10 N2 C9 C8 176.2(3) . . . . ?
C10 C11 C12 N3 -69.2(4) . . . . ?
C12 N3 C13 C14 166.5(3) . . . . ?
C13 N3 C12 C11 -106.0(3) . . . . ?
C13 C14 C15 C16 178.5(3) . . . . ?
C13 C14 C19 O2 1.4(5) . . . . ?
C13 C14 C19 C18 -176.8(3) . . . . ?
C14 C15 C16 Cl5 178.0(3) . . . . ?
C14 C15 C16 C17 -2.6(5) . . . . ?
C15 C14 C19 O2 175.8(3) . . . . ?
C15 C14 C19 C18 -2.4(4) . . . . ?
C15 C16 C17 C18 -0.6(5) . . . . ?
C16 C17 C18 Cl4 -179.2(3) . . . . ?
C16 C17 C18 C19 2.3(5) . . . . ?
C17 C18 C19 O2 -179.0(3) . . . . ?
C17 C18 C19 C14 -0.8(5) . . . . ?
C19 C14 C15 C16 4.1(5) . . . . ?
